data_8105585
loop_
_publ_author_name
'Linxin, Deng'
'Xinya, Kuang'
'Huarong, Yang'
'Song, Li'

_publ_section_title
;
 Crystal structure of 1H-indole-5-carboxylic acid --
 4,4&#x2032;-bipyridine (2/1), C14H11N2O2
;
_journal_issue 2
_journal_name_full 'Zeitschrift f\"ur Kristallographie - New Crystal Structures'
_journal_page_first 191
_journal_page_last 192
_journal_paper_doi 10.1515/ncrs-2017-0084
_journal_volume 234
_journal_year 2019
_chemical_formula_moiety 'C9 H7 N O2, 0.5(C10 H8 N2)'
_chemical_formula_sum 'C14 H11 N2 O2'
_chemical_formula_weight 239.25
_space_group_crystal_system triclinic
_space_group_IT_number 2
_space_group_name_Hall '-P 1'
_space_group_name_H-M_alt 'P -1'
_atom_sites_solution_hydrogens geom
_atom_sites_solution_primary dual
_cell_angle_alpha 78.200(6)
_cell_angle_beta 83.007(6)
_cell_angle_gamma 85.035(6)
_cell_formula_units_Z 4
_cell_length_a 7.8749(6)
_cell_length_b 9.6746(6)
_cell_length_c 16.0818(12)
_cell_measurement_reflns_used 1750
_cell_measurement_temperature 295.42(10)
_cell_measurement_theta_max 25.5870
_cell_measurement_theta_min 3.0240
_cell_volume 1188.00(15)
_computing_cell_refinement 'CrysAlisPro 1.171.38.41 (Rigaku OD, 2015)'
_computing_data_collection 'CrysAlisPro 1.171.38.41 (Rigaku OD, 2015)'
_computing_data_reduction 'CrysAlisPro 1.171.38.41 (Rigaku OD, 2015)'
_computing_molecular_graphics 'Olex2 (Dolomanov et al., 2009)'
_computing_publication_material 'Olex2 (Dolomanov et al., 2009)'
_computing_structure_refinement 'ShelXL (Sheldrick, 2015)'
_computing_structure_solution 'ShelXT (Sheldrick, 2015)'
_diffrn_ambient_environment air
_diffrn_ambient_temperature 295.42(10)
_diffrn_detector 'CCD plate'
_diffrn_detector_area_resol_mean 16.1213
_diffrn_detector_type Eos
_diffrn_measured_fraction_theta_full 0.999
_diffrn_measured_fraction_theta_max 0.980
_diffrn_measurement_details
;
List of Runs (angles in degrees, time in seconds):

  # Type    Start    End  Width  t~exp~   \w     \q     \k     \f   Frames
--------------------------------------------------------------------------
  1  \w    -32.00  32.00   1.00    5.00    --   15.49 -57.00 -60.00   64
  2  \w    -19.00  23.00   1.00    5.00    --  -16.12 -99.00-150.00   42
  3  \w    -45.00  31.00   1.00    5.00    --   15.49 -57.00-180.00   76
  4  \w    -51.00 -16.00   1.00    5.00    --   15.49 -77.00 -60.00   35
  5  \w    -16.00  23.00   1.00    5.00    --  -16.12 -99.00  90.00   39
  6  \w    -11.00  81.00   1.00    5.00    --   15.49  77.00  60.00   92
;
_diffrn_measurement_device 'four-circle diffractometer'
_diffrn_measurement_device_type 'Xcalibur, Eos, Gemini'
_diffrn_measurement_method '\w scans'
_diffrn_orient_matrix_type 'CrysAlisPro convention (1999,Acta A55,543-557)'
_diffrn_orient_matrix_UB_11 0.0283270000
_diffrn_orient_matrix_UB_12 -0.0688424000
_diffrn_orient_matrix_UB_13 0.0203133000
_diffrn_orient_matrix_UB_21 0.0240930000
_diffrn_orient_matrix_UB_22 -0.0183291000
_diffrn_orient_matrix_UB_23 -0.0405063000
_diffrn_orient_matrix_UB_31 0.0829769000
_diffrn_orient_matrix_UB_32 0.0236059000
_diffrn_orient_matrix_UB_33 -0.0004723000
_diffrn_radiation_monochromator graphite
_diffrn_radiation_probe x-ray
_diffrn_radiation_type MoK\a
_diffrn_radiation_wavelength 0.71073
_diffrn_reflns_av_R_equivalents 0.0284
_diffrn_reflns_av_unetI/netI 0.0723
_diffrn_reflns_Laue_measured_fraction_full 0.999
_diffrn_reflns_Laue_measured_fraction_max 0.980
_diffrn_reflns_limit_h_max 9
_diffrn_reflns_limit_h_min -10
_diffrn_reflns_limit_k_max 12
_diffrn_reflns_limit_k_min -11
_diffrn_reflns_limit_l_max 20
_diffrn_reflns_limit_l_min -18
_diffrn_reflns_number 9030
_diffrn_reflns_point_group_measured_fraction_full 0.999
_diffrn_reflns_point_group_measured_fraction_max 0.980
_diffrn_reflns_theta_full 25.242
_diffrn_reflns_theta_max 26.996
_diffrn_reflns_theta_min 2.603
_diffrn_source 'fine-focus sealed X-ray tube'
_diffrn_source_type 'Enhance (Mo) X-ray Source'
_exptl_absorpt_coefficient_mu 0.092
_exptl_absorpt_correction_T_max 1.00000
_exptl_absorpt_correction_T_min 0.95286
_exptl_absorpt_correction_type multi-scan
_exptl_absorpt_process_details
;
CrysAlisPro 1.171.38.41 (Rigaku Oxford Diffraction, 2015)
Empirical absorption correction using spherical harmonics,
 implemented in SCALE3 ABSPACK scaling algorithm.
;
_exptl_crystal_colour 'clear light yellow'
_exptl_crystal_colour_lustre clear
_exptl_crystal_colour_modifier light
_exptl_crystal_colour_primary yellow
_exptl_crystal_density_diffrn 1.338
_exptl_crystal_description block
_exptl_crystal_F_000 500
_exptl_crystal_size_max 0.31
_exptl_crystal_size_mid 0.24
_exptl_crystal_size_min 0.21
_refine_diff_density_max 0.454
_refine_diff_density_min -0.265
_refine_diff_density_rms 0.052
_refine_ls_extinction_coef .
_refine_ls_extinction_method none
_refine_ls_goodness_of_fit_ref 1.026
_refine_ls_hydrogen_treatment constr
_refine_ls_matrix_type full
_refine_ls_number_parameters 327
_refine_ls_number_reflns 5086
_refine_ls_number_restraints 0
_refine_ls_restrained_S_all 1.026
_refine_ls_R_factor_all 0.1267
_refine_ls_R_factor_gt 0.0638
_refine_ls_shift/su_max 0.000
_refine_ls_shift/su_mean 0.000
_refine_ls_structure_factor_coef Fsqd
_refine_ls_weighting_details 'w=1/[\s^2^(Fo^2^)+(0.0723P)^2^+0.0175P] where P=(Fo^2^+2Fc^2^)/3'
_refine_ls_weighting_scheme calc
_refine_ls_wR_factor_gt 0.1354
_refine_ls_wR_factor_ref 0.1712
_reflns_Friedel_coverage 0.000
_reflns_Friedel_fraction_full .
_reflns_Friedel_fraction_max .
_reflns_number_gt 2811
_reflns_number_total 5086
_reflns_threshold_expression 'I > 2\s(I)'
_cod_data_source_file suppl_ncrs-2017-0084_suppl.cif
_cod_data_source_block exp_4680
_cod_database_code 8105585
_shelx_space_group_comment
;
The symmetry employed for this shelxl refinement is uniquely defined
by the following loop, which should always be used as a source of
symmetry information in preference to the above space-group names.
They are only intended as comments.
;
_shelx_estimated_absorpt_t_max 0.981
_shelx_estimated_absorpt_t_min 0.972
_reflns_odcompleteness_completeness 99.94
_reflns_odcompleteness_iscentric 1
_reflns_odcompleteness_theta 26.32
_olex2_refinement_description
;
1. Fixed Uiso
 At 1.2 times of:
  All C(H) groups, All N(H) groups
 At 1.5 times of:
  All O(H) groups
2.a Aromatic/amide H refined with riding coordinates:
 C4(HD), C7(HE), C2(HF), C8(HH), C1(HI), N1(HB), C18(HG), C12(HJ), C13(HK),
 C15(HL), C16(HM), N4(HC), C20(H20), C19(H19), C22(H22), C23(H23), C28(H28),
 C25(H25), C27(H27), C26(H26)
2.b Idealised tetrahedral OH refined as rotating group:
 O1(HA), O4(H)
;

loop_
_space_group_symop_operation_xyz
'x, y, z'
'-x, -y, -z'

loop_
_atom_site_label
_atom_site_type_symbol
_atom_site_fract_x
_atom_site_fract_y
_atom_site_fract_z
_atom_site_U_iso_or_equiv
_atom_site_adp_type
_atom_site_occupancy
_atom_site_site_symmetry_order
_atom_site_calc_flag
_atom_site_refinement_flags_posn
_atom_site_refinement_flags_adp
_atom_site_refinement_flags_occupancy
_atom_site_disorder_assembly
_atom_site_disorder_group
C4 C 1.2144(3) 0.3165(2) 0.23257(15) 0.0346(6) Uani 1 1 d . . . . .
HD H 1.326831 0.304683 0.246279 0.042 Uiso 1 1 calc R . . . .
C6 C 1.3210(3) 0.4195(3) 0.08439(17) 0.0386(6) Uani 1 1 d . . . . .
C9 C 0.9103(3) 0.2998(2) 0.27241(16) 0.0370(6) Uani 1 1 d . . . . .
C7 C 1.0109(3) 0.3879(3) 0.12873(17) 0.0424(7) Uani 1 1 d . . . . .
HE H 0.990221 0.423511 0.072392 0.051 Uiso 1 1 calc R . . . .
C2 C 1.0676(3) 0.2238(3) 0.38492(16) 0.0446(7) Uani 1 1 d . . . . .
HF H 1.158276 0.198287 0.418184 0.054 Uiso 1 1 calc R . . . .
C8 C 0.8757(3) 0.3522(3) 0.18930(17) 0.0451(7) Uani 1 1 d . . . . .
HH H 0.763865 0.363037 0.174857 0.054 Uiso 1 1 calc R . . . .
C1 C 0.8995(4) 0.2160(3) 0.41208(18) 0.0497(7) Uani 1 1 d . . . . .
HI H 0.854995 0.184828 0.468458 0.060 Uiso 1 1 calc R . . . .
C5 C 1.1801(3) 0.3718(2) 0.14994(16) 0.0351(6) Uani 1 1 d . . . . .
C3 C 1.0797(3) 0.2785(2) 0.29535(16) 0.0355(6) Uani 1 1 d . . . . .
N1 N 0.8036(3) 0.2603(2) 0.34544(14) 0.0480(6) Uani 1 1 d . . . . .
HB H 0.693524 0.263015 0.348832 0.058 Uiso 1 1 calc R . . . .
O2 O 1.4740(2) 0.4014(2) 0.10152(12) 0.0519(5) Uani 1 1 d . . . . .
O1 O 1.2817(2) 0.4798(2) 0.01026(12) 0.0609(6) Uani 1 1 d . . . . .
HA H 1.365557 0.516932 -0.017953 0.091 Uiso 1 1 calc GR . . . .
C11 C 1.4527(3) 0.5880(3) 0.34266(16) 0.0403(6) Uani 1 1 d . . . . .
C10 C 1.4001(3) 0.4586(3) 0.40370(17) 0.0428(7) Uani 1 1 d . . . . .
C17 C 1.4823(3) 0.8381(3) 0.30633(18) 0.0470(7) Uani 1 1 d . . . . .
C14 C 1.5603(3) 0.8211(3) 0.22565(17) 0.0440(7) Uani 1 1 d . . . . .
C18 C 1.4282(3) 0.7190(3) 0.36531(17) 0.0487(7) Uani 1 1 d . . . . .
HG H 1.376218 0.727835 0.419250 0.058 Uiso 1 1 calc R . . . .
C12 C 1.5289(3) 0.5756(3) 0.26147(17) 0.0468(7) Uani 1 1 d . . . . .
HJ H 1.543652 0.486568 0.247151 0.056 Uiso 1 1 calc R . . . .
C13 C 1.5828(4) 0.6904(3) 0.20210(17) 0.0511(8) Uani 1 1 d . . . . .
HK H 1.632730 0.680852 0.147938 0.061 Uiso 1 1 calc R . . . .
C15 C 1.5547(4) 1.0478(3) 0.2309(2) 0.0672(10) Uani 1 1 d . . . . .
HL H 1.570674 1.144097 0.214578 0.081 Uiso 1 1 calc R . . . .
C16 C 1.4798(4) 0.9849(3) 0.3074(2) 0.0681(10) Uani 1 1 d . . . . .
HM H 1.435099 1.028943 0.352340 0.082 Uiso 1 1 calc R . . . .
N4 N 1.6039(3) 0.9505(2) 0.18053(16) 0.0567(7) Uani 1 1 d . . . . .
HC H 1.653783 0.967973 0.129213 0.068 Uiso 1 1 calc R . . . .
O3 O 1.4475(2) 0.33915(19) 0.39351(12) 0.0515(5) Uani 1 1 d . . . . .
O4 O 1.2937(3) 0.48472(19) 0.46853(13) 0.0636(6) Uani 1 1 d . . . . .
H H 1.265000 0.409837 0.499022 0.095 Uiso 1 1 calc GR . . . .
C21 C 1.0224(3) 0.8084(3) 0.24795(17) 0.0387(6) Uani 1 1 d . . . . .
C24 C 1.1031(3) 0.8643(3) 0.16101(17) 0.0413(6) Uani 1 1 d . . . . .
C20 C 1.0132(4) 0.6652(3) 0.27889(18) 0.0519(8) Uani 1 1 d . . . . .
H20 H 1.062338 0.600977 0.245684 0.062 Uiso 1 1 calc R . . . .
C19 C 0.9319(4) 0.6176(3) 0.35833(18) 0.0529(8) Uani 1 1 d . . . . .
H19 H 0.927562 0.520446 0.377553 0.063 Uiso 1 1 calc R . . . .
C22 C 0.9509(4) 0.8958(3) 0.30212(18) 0.0538(8) Uani 1 1 d . . . . .
H22 H 0.957141 0.993265 0.285425 0.065 Uiso 1 1 calc R . . . .
C23 C 0.8709(4) 0.8396(3) 0.38043(19) 0.0601(9) Uani 1 1 d . . . . .
H23 H 0.821963 0.901442 0.415288 0.072 Uiso 1 1 calc R . . . .
C28 C 1.1801(4) 0.9904(3) 0.1402(2) 0.0669(10) Uani 1 1 d . . . . .
H28 H 1.183350 1.044620 0.181523 0.080 Uiso 1 1 calc R . . . .
C25 C 1.1024(5) 0.7918(3) 0.0958(2) 0.0729(11) Uani 1 1 d . . . . .
H25 H 1.051484 0.705823 0.105963 0.087 Uiso 1 1 calc R . . . .
C27 C 1.2524(5) 1.0362(3) 0.0581(2) 0.0768(11) Uani 1 1 d . . . . .
H27 H 1.304167 1.121957 0.046121 0.092 Uiso 1 1 calc R . . . .
C26 C 1.1775(5) 0.8473(4) 0.0155(2) 0.0854(13) Uani 1 1 d . . . . .
H26 H 1.174380 0.796697 -0.027505 0.102 Uiso 1 1 calc R . . . .
N3 N 1.2540(3) 0.9682(3) -0.00457(17) 0.0673(8) Uani 1 1 d . . . . .
N2 N 0.8588(3) 0.7020(2) 0.40957(14) 0.0487(6) Uani 1 1 d . . . . .

loop_
_atom_site_aniso_label
_atom_site_aniso_U_11
_atom_site_aniso_U_22
_atom_site_aniso_U_33
_atom_site_aniso_U_23
_atom_site_aniso_U_13
_atom_site_aniso_U_12
C4 0.0336(13) 0.0364(13) 0.0329(15) -0.0049(11) -0.0016(11) -0.0037(10)
C6 0.0412(15) 0.0428(14) 0.0304(15) -0.0057(11) 0.0020(12) -0.0068(12)
C9 0.0362(14) 0.0377(14) 0.0364(16) -0.0085(11) 0.0050(12) -0.0088(11)
C7 0.0404(15) 0.0504(15) 0.0343(15) -0.0030(12) -0.0023(13) -0.0066(12)
C2 0.0475(16) 0.0529(16) 0.0302(16) -0.0040(12) 0.0020(13) -0.0028(13)
C8 0.0352(14) 0.0549(17) 0.0440(17) -0.0065(13) -0.0026(13) -0.0059(12)
C1 0.0585(18) 0.0497(16) 0.0361(17) -0.0036(13) 0.0096(15) -0.0095(14)
C5 0.0363(14) 0.0368(13) 0.0311(15) -0.0065(11) 0.0023(11) -0.0050(11)
C3 0.0397(14) 0.0333(13) 0.0328(15) -0.0067(11) 0.0015(12) -0.0054(11)
N1 0.0387(12) 0.0580(14) 0.0432(15) -0.0051(11) 0.0095(11) -0.0113(11)
O2 0.0338(10) 0.0787(13) 0.0377(11) 0.0004(9) 0.0004(9) -0.0076(9)
O1 0.0434(11) 0.0967(16) 0.0321(12) 0.0135(10) -0.0002(9) -0.0139(11)
C11 0.0354(14) 0.0474(16) 0.0345(16) -0.0032(12) 0.0036(12) -0.0053(11)
C10 0.0388(15) 0.0511(17) 0.0349(16) -0.0010(13) 0.0008(13) -0.0080(13)
C17 0.0503(16) 0.0422(16) 0.0425(17) -0.0013(12) 0.0071(14) -0.0029(12)
C14 0.0443(16) 0.0449(16) 0.0366(16) 0.0028(12) 0.0045(13) -0.0058(12)
C18 0.0551(17) 0.0518(17) 0.0326(16) -0.0031(13) 0.0141(13) -0.0052(13)
C12 0.0505(16) 0.0469(16) 0.0413(17) -0.0101(13) 0.0082(14) -0.0095(13)
C13 0.0563(18) 0.0621(19) 0.0316(16) -0.0078(13) 0.0122(14) -0.0119(14)
C15 0.078(2) 0.0445(18) 0.069(2) 0.0006(16) 0.0112(19) -0.0060(16)
C16 0.086(2) 0.0482(18) 0.060(2) -0.0050(15) 0.0230(19) -0.0023(16)
N4 0.0643(16) 0.0513(15) 0.0442(15) 0.0054(12) 0.0139(13) -0.0093(12)
O3 0.0470(11) 0.0457(11) 0.0563(13) -0.0028(9) 0.0074(10) -0.0083(9)
O4 0.0774(15) 0.0524(12) 0.0486(13) 0.0006(10) 0.0290(12) -0.0102(11)
C21 0.0421(14) 0.0360(14) 0.0369(15) -0.0049(11) 0.0003(12) -0.0079(11)
C24 0.0478(15) 0.0373(14) 0.0362(16) -0.0043(12) 0.0023(13) -0.0053(12)
C20 0.0682(19) 0.0368(15) 0.0463(18) -0.0079(13) 0.0139(15) -0.0083(13)
C19 0.072(2) 0.0371(15) 0.0457(18) -0.0029(13) 0.0079(16) -0.0131(14)
C22 0.077(2) 0.0342(15) 0.0454(18) -0.0043(13) 0.0098(16) -0.0100(14)
C23 0.082(2) 0.0456(18) 0.0480(19) -0.0119(14) 0.0177(17) -0.0052(15)
C28 0.098(2) 0.0546(19) 0.049(2) -0.0134(15) 0.0186(18) -0.0356(18)
C25 0.116(3) 0.0498(18) 0.051(2) -0.0101(15) 0.021(2) -0.0333(18)
C27 0.107(3) 0.063(2) 0.058(2) -0.0089(18) 0.023(2) -0.040(2)
C26 0.134(3) 0.069(2) 0.049(2) -0.0150(17) 0.026(2) -0.030(2)
N3 0.084(2) 0.0628(17) 0.0480(17) -0.0040(13) 0.0184(15) -0.0160(14)
N2 0.0574(15) 0.0459(14) 0.0391(14) -0.0029(11) 0.0051(12) -0.0099(11)

loop_
_atom_type_symbol
_atom_type_description
_atom_type_scat_dispersion_real
_atom_type_scat_dispersion_imag
_atom_type_scat_source
C C 0.0033 0.0016 'International Tables Vol C Tables 4.2.6.8 and 6.1.1.4'
H H 0.0000 0.0000 'International Tables Vol C Tables 4.2.6.8 and 6.1.1.4'
N N 0.0061 0.0033 'International Tables Vol C Tables 4.2.6.8 and 6.1.1.4'
O O 0.0106 0.0060 'International Tables Vol C Tables 4.2.6.8 and 6.1.1.4'

loop_
_geom_angle_atom_site_label_1
_geom_angle_atom_site_label_2
_geom_angle_atom_site_label_3
_geom_angle
_geom_angle_site_symmetry_1
_geom_angle_site_symmetry_3
C5 C4 HD 120.3 . .
C5 C4 C3 119.5(2) . .
C3 C4 HD 120.3 . .
O2 C6 C5 120.7(2) . .
O2 C6 O1 121.8(2) . .
O1 C6 C5 117.5(2) . .
C8 C9 C3 121.9(2) . .
N1 C9 C8 131.1(2) . .
N1 C9 C3 107.0(2) . .
C8 C7 HE 119.3 . .
C8 C7 C5 121.3(3) . .
C5 C7 HE 119.3 . .
C1 C2 HF 126.7 . .
C1 C2 C3 106.6(3) . .
C3 C2 HF 126.7 . .
C9 C8 HH 121.0 . .
C7 C8 C9 118.1(3) . .
C7 C8 HH 121.0 . .
C2 C1 HI 124.7 . .
C2 C1 N1 110.5(2) . .
N1 C1 HI 124.7 . .
C4 C5 C6 119.7(2) . .
C4 C5 C7 120.4(2) . .
C7 C5 C6 119.8(2) . .
C4 C3 C9 118.7(2) . .
C4 C3 C2 134.4(2) . .
C9 C3 C2 106.8(2) . .
C9 N1 HB 125.5 . .
C1 N1 C9 109.0(2) . .
C1 N1 HB 125.5 . .
C6 O1 HA 109.5 . .
C18 C11 C10 121.0(2) . .
C18 C11 C12 120.2(2) . .
C12 C11 C10 118.8(2) . .
O3 C10 C11 123.4(2) . .
O3 C10 O4 123.2(2) . .
O4 C10 C11 113.4(2) . .
C14 C17 C16 106.5(2) . .
C18 C17 C14 118.9(2) . .
C18 C17 C16 134.6(3) . .
C13 C14 C17 122.1(2) . .
N4 C14 C17 108.1(2) . .
N4 C14 C13 129.8(3) . .
C11 C18 C17 119.2(2) . .
C11 C18 HG 120.4 . .
C17 C18 HG 120.4 . .
C11 C12 HJ 119.0 . .
C13 C12 C11 122.0(3) . .
C13 C12 HJ 119.0 . .
C14 C13 HK 121.2 . .
C12 C13 C14 117.6(3) . .
C12 C13 HK 121.2 . .
C16 C15 HL 124.7 . .
C16 C15 N4 110.5(3) . .
N4 C15 HL 124.7 . .
C17 C16 HM 126.6 . .
C15 C16 C17 106.7(3) . .
C15 C16 HM 126.6 . .
C14 N4 C15 108.2(2) . .
C14 N4 HC 125.9 . .
C15 N4 HC 125.9 . .
C10 O4 H 109.5 . .
C20 C21 C24 121.7(2) . .
C22 C21 C24 122.1(2) . .
C22 C21 C20 116.2(2) . .
C28 C24 C21 122.6(2) . .
C28 C24 C25 116.4(2) . .
C25 C24 C21 121.0(2) . .
C21 C20 H20 120.0 . .
C19 C20 C21 120.0(3) . .
C19 C20 H20 120.0 . .
C20 C19 H19 118.1 . .
N2 C19 C20 123.7(2) . .
N2 C19 H19 118.1 . .
C21 C22 H22 120.0 . .
C23 C22 C21 120.1(2) . .
C23 C22 H22 120.0 . .
C22 C23 H23 118.1 . .
N2 C23 C22 123.7(3) . .
N2 C23 H23 118.1 . .
C24 C28 H28 120.2 . .
C24 C28 C27 119.6(3) . .
C27 C28 H28 120.2 . .
C24 C25 H25 120.3 . .
C26 C25 C24 119.5(3) . .
C26 C25 H25 120.3 . .
C28 C27 H27 117.5 . .
N3 C27 C28 124.9(3) . .
N3 C27 H27 117.5 . .
C25 C26 H26 117.8 . .
N3 C26 C25 124.4(3) . .
N3 C26 H26 117.8 . .
C27 N3 C26 115.3(3) . .
C19 N2 C23 116.2(2) . .

loop_
_geom_bond_atom_site_label_1
_geom_bond_atom_site_label_2
_geom_bond_distance
_geom_bond_site_symmetry_2
C4 HD 0.9300 .
C4 C5 1.377(3) .
C4 C3 1.391(3) .
C6 C5 1.470(3) .
C6 O2 1.258(3) .
C6 O1 1.277(3) .
C9 C8 1.380(4) .
C9 C3 1.414(3) .
C9 N1 1.365(3) .
C7 HE 0.9300 .
C7 C8 1.369(3) .
C7 C5 1.403(3) .
C2 HF 0.9300 .
C2 C1 1.347(4) .
C2 C3 1.424(3) .
C8 HH 0.9300 .
C1 HI 0.9300 .
C1 N1 1.362(4) .
N1 HB 0.8600 .
O1 HA 0.8200 .
C11 C10 1.480(3) .
C11 C18 1.381(4) .
C11 C12 1.393(3) .
C10 O3 1.221(3) .
C10 O4 1.308(3) .
C17 C14 1.401(4) .
C17 C18 1.396(3) .
C17 C16 1.423(4) .
C14 C13 1.384(4) .
C14 N4 1.362(3) .
C18 HG 0.9300 .
C12 HJ 0.9300 .
C12 C13 1.369(3) .
C13 HK 0.9300 .
C15 HL 0.9300 .
C15 C16 1.346(4) .
C15 N4 1.365(4) .
C16 HM 0.9300 .
N4 HC 0.8600 .
O4 H 0.8200 .
C21 C24 1.478(3) .
C21 C20 1.378(3) .
C21 C22 1.375(4) .
C24 C28 1.371(3) .
C24 C25 1.377(4) .
C20 H20 0.9300 .
C20 C19 1.366(4) .
C19 H19 0.9300 .
C19 N2 1.325(3) .
C22 H22 0.9300 .
C22 C23 1.366(4) .
C23 H23 0.9300 .
C23 N2 1.325(3) .
C28 H28 0.9300 .
C28 C27 1.373(4) .
C25 H25 0.9300 .
C25 C26 1.375(4) .
C27 H27 0.9300 .
C27 N3 1.310(4) .
C26 H26 0.9300 .
C26 N3 1.325(4) .
